data_2001440
loop_
_publ_author_name
'McCleskey, T. M.'
'Henling, L. M.'
'Flanagan, K. A.'
'Gray, H. B.'

_publ_contact_author
;
      Larry Henling
      The Beckman Institute, Mail Code 139-74
      California Institute of Technology
      Pasadena, California  91125 USA
;
_publ_section_title
;Structure of
 \m-1,2-bis(dicyclohexylphosphino)ethane-bis{[1,2-bis(dicyclohexylphosphino)ethane]gold(I)}
 bis(dicyanoaurate)
;
_journal_issue 8
_journal_name_full 'Acta Crystallographica Section C'
_journal_page_first 1467
_journal_page_last 1469
_journal_paper_doi 10.1107/S0108270193000599
_journal_volume 49
_journal_year 1993
_chemical_formula_moiety 'C78 H144 Au2 P6 2+,2(C2 Au N2 1-)'
_chemical_formula_sum 'C82 H144 Au4 N4 P6'
_chemical_formula_weight 2159.78
_chemical_name_systematic
;
\m-1,2-Bis(dicyclohexylphosphino)ethane]-
bis[1,2-bis(dicyclohexylphosphino)ethanegold(I)]
Bis(dicyanoaurate)
;
_space_group_IT_number 2
_symmetry_cell_setting triclinic
_symmetry_space_group_name_Hall '-P 1'
_symmetry_space_group_name_H-M 'P -1'
_atom_type_scat_source
;International Tables for  X-ray Crystallography
 (1974, Vol. IV, Table 2.2B, pp. 99-101)
;
_audit_creation_method 'text editor'
_cell_angle_alpha 99.07(2)
_cell_angle_beta 91.12(3)
_cell_angle_gamma 112.24(3)
_cell_formula_units_Z 1
_cell_length_a 12.184(5)
_cell_length_b 12.616(4)
_cell_length_c 15.243(4)
_cell_measurement_reflns_used 25
_cell_measurement_temperature 298
_cell_measurement_theta_max 16.5
_cell_measurement_theta_min 15
_cell_volume 2133.6(13)
_computing_cell_refinement 'Enraf Nonius CAD-4 software Version 5.0'
_computing_data_collection
;Enraf Nonius CAD-4 software Version 5.0
 (Schagen, Straver, van Meurs & Williams, 1989)
;
_computing_data_reduction 'CRYM (Duchamp, 1964)'
_computing_molecular_graphics 'ORTEPII (Johnson, 1976)'
_computing_publication_material CRYM
_computing_structure_refinement CRYM
_computing_structure_solution CRYM
_diffrn_ambient_temperature 298
_diffrn_measurement_device 'Enraf Nonius CAD-4 diffractometer'
_diffrn_measurement_method \q/2\q
_diffrn_radiation_monochromator graphite
_diffrn_radiation_source 'X-ray tube'
_diffrn_radiation_type 'Mo K\a'
_diffrn_radiation_wavelength 0.71073
_diffrn_reflns_limit_h_max 14
_diffrn_reflns_limit_h_min -14
_diffrn_reflns_limit_k_max 15
_diffrn_reflns_limit_k_min -15
_diffrn_reflns_limit_l_max 18
_diffrn_reflns_limit_l_min -18
_diffrn_reflns_number 15196
_diffrn_reflns_theta_max 25
_diffrn_standards_decay_% 0.2
_diffrn_standards_interval_time 167
_diffrn_standards_number 3
_exptl_absorpt_coefficient_mu 6.987
_exptl_absorpt_correction_T_max 0.59
_exptl_absorpt_correction_T_min 0.38
_exptl_absorpt_correction_type integration
_exptl_crystal_colour colorless
_exptl_crystal_density_diffrn 1.68
_exptl_crystal_description prism
_exptl_crystal_F_000 1070
_exptl_crystal_size_max 0.22
_exptl_crystal_size_mid 0.16
_exptl_crystal_size_min 0.08
_refine_diff_density_max 2.7
_refine_diff_density_min -.45
_refine_ls_extinction_coef 0.174E-6(11)
_refine_ls_extinction_method 'Becker & Coppens  (1974) type 1 isotropic'
_refine_ls_goodness_of_fit_all 1.45
_refine_ls_goodness_of_fit_obs 1.45
_refine_ls_hydrogen_treatment noref
_refine_ls_matrix_type full
_refine_ls_number_parameters 437
_refine_ls_number_reflns 7486
_refine_ls_R_factor_all 0.0424
_refine_ls_R_factor_obs 0.0424
_refine_ls_shift/esd_max 0.04
_refine_ls_structure_factor_coef Fsqd
_refine_ls_weighting_scheme sigma
_refine_ls_wR_factor_all 0.0045
_refine_ls_wR_factor_obs 0.0045
_reflns_number_observed 7486
_reflns_number_total 7486
_reflns_observed_criterion 'All reflections used'
_cod_data_source_file hh1004.cif
_cod_data_source_block CRYM
_cod_original_cell_volume 2133.6(12)
_cod_database_code 2001440

loop_
_symmetry_equiv_pos_as_xyz
x,y,z
-x,-y,-z

loop_
_atom_site_aniso_label
_atom_site_aniso_U_11
_atom_site_aniso_U_22
_atom_site_aniso_U_33
_atom_site_aniso_U_12
_atom_site_aniso_U_13
_atom_site_aniso_U_23
Au1 .02680(10) .04190(10) .03050(10) .01310(10) .00280(10) .00710(10)
P1 .0377(8) .0342(8) .0321(8) .0137(6) .0023(6) .0046(6)
P2 .0341(8) .0323(8) .0369(8) .0104(6) .0034(6) .0037(6)
C1 .041(3) .040(3) .029(3) .013(3) .004(3) .005(2)
C2 .039(3) .036(3) .039(3) .010(3) .002(3) .010(3)
P3 .0245(7) .0391(8) .0321(8) .0115(6) -.0002(6) .0037(6)
C3 .034(3) .058(4) .037(3) .019(3) -.002(3) -.003(3)
C10 .043(3) .043(3) .035(3) .013(3) .006(3) .008(3)
C11 .043(4) .049(4) .101(6) .016(3) .004(4) .020(4)
C12 .041(4) .069(5) .130(8) .021(4) -.001(4) .020(5)
C13 .051(4) .059(5) .093(6) .009(4) .015(4) .001(4)
C14 .060(5) .046(4) .100(6) .005(4) .020(4) .004(4)
C15 .056(4) .042(4) .079(5) .013(3) .008(4) .008(4)
C16 .042(3) .039(3) .045(4) .016(3) .004(3) .007(3)
C17 .051(4) .065(4) .046(4) .027(3) -.003(3) -.001(3)
C18 .053(4) .077(5) .088(6) .035(4) .000(4) .027(5)
C19 .072(5) .066(5) .092(6) .043(4) .018(5) .018(4)
C20 .067(5) .051(4) .078(5) .029(4) .012(4) -.002(4)
C21 .054(4) .054(4) .054(4) .027(3) .004(3) -.006(3)
C22 .037(3) .037(3) .047(4) .012(3) .001(3) .002(3)
C23 .044(4) .048(4) .068(5) .016(3) .007(3) .012(3)
C24 .051(4) .083(5) .094(6) .036(4) .018(4) .015(5)
C25 .056(5) .059(5) .098(6) .032(4) -.001(4) .001(4)
C26 .070(5) .049(4) .096(6) .031(4) .001(4) .014(4)
C27 .059(4) .051(4) .074(5) .026(3) .012(4) .018(4)
C28 .038(3) .038(3) .041(4) .009(3) .002(3) .005(3)
C29 .042(4) .055(4) .067(5) .012(3) .007(3) -.007(3)
C30 .035(4) .078(5) .091(6) .010(4) .016(4) .002(4)
C31 .041(4) .080(5) .079(6) .004(4) -.010(4) .003(4)
C32 .056(5) .059(5) .075(5) -.000(4) -.009(4) -.010(4)
C33 .052(4) .059(4) .070(5) .011(4) .003(4) -.013(4)
C34 .039(3) .044(3) .039(3) .012(3) .001(3) .011(3)
C35 .035(3) .049(4) .074(5) .006(3) -.004(3) .010(3)
C36 .059(5) .058(5) .108(7) .002(4) -.002(5) .025(5)
C37 .087(6) .044(4) .076(6) .001(4) -.010(5) .022(4)
C38 .078(5) .053(4) .088(6) .029(4) -.003(5) .019(4)
C39 .058(4) .046(4) .081(5) .021(3) -.000(4) .011(4)
C40 .026(3) .049(3) .035(3) .014(3) .004(2) .000(3)
C41 .048(4) .048(4) .055(4) .019(3) .009(3) .001(3)
C42 .062(5) .061(4) .064(5) .032(4) -.002(4) -.011(4)
C43 .063(5) .090(6) .059(5) .045(4) .000(4) -.015(4)
C44 .060(5) .105(6) .045(4) .044(4) .014(3) .000(4)
C45 .057(4) .076(5) .045(4) .031(4) .012(3) .008(4)
Au2 .0620(3) .0509(3) .0916(4) .0141(2) .0159(2) -.0065(2)
C4 .082(6) .080(6) .094(8) .012(5) .025(6) .001(6)
N1 .134(9) .139(9) .120(9) -.005(7) .005(7) .038(7)
Au3 .0795(3) .0553(3) .0850(4) .0136(2) -.0398(3) .0155(2)
C5 .092(8) .063(5) .095(8) .011(5) -.038(6) .013(5)
N2 .107(8) .090(6) .134(9) .017(6) -.011(6) .014(6)

loop_
_atom_site_label
_atom_site_fract_x
_atom_site_fract_y
_atom_site_fract_z
_atom_site_U_iso_or_equiv
_atom_site_thermal_displace_type
Au1 0.17347(2) 0.02897(2) 0.19685(2) .03300(10) Uani
P1 0.20980(10) 0.15970(10) 0.34000(10) .0349(3) Uani
P2 0.13200(10) -0.12870(10) 0.27970(10) .0354(3) Uani
C1 0.1612(5) 0.0605(5) 0.4215(4) .0370(10) Uani
C2 0.1780(5) -0.0544(5) 0.3962(4) .0390(10) Uani
P3 0.19200(10) 0.04650(10) 0.04820(10) .0325(3) Uani
C3 0.0520(5) -0.0039(5) -0.0239(4) .044(2) Uani
C10 0.3647(5) 0.2553(5) 0.3832(4) .0410(10) Uani
C11 0.4485(6) 0.1930(6) 0.3592(5) .064(2) Uani
C12 0.5779(6) 0.2689(7) 0.3928(6) .080(3) Uani
C13 0.6186(6) 0.3818(6) 0.3602(6) .073(2) Uani
C14 0.5391(7) 0.4460(6) 0.3835(6) .074(2) Uani
C15 0.4091(6) 0.3712(5) 0.3501(5) .061(2) Uani
C16 0.1203(5) 0.2496(5) 0.3598(4) .0420(10) Uani
C17 -0.0091(6) 0.1797(6) 0.3224(4) .054(2) Uani
C18 -0.0856(6) 0.2511(7) 0.3350(6) .068(2) Uani
C19 -0.0774(7) 0.3067(7) 0.4318(6) .071(2) Uani
C20 0.0505(6) 0.3780(6) 0.4685(5) .065(2) Uani
C21 0.1269(6) 0.3059(6) 0.4572(4) .054(2) Uani
C22 0.2201(5) -0.2201(5) 0.2607(4) .0420(10) Uani
C23 0.3494(5) -0.1486(5) 0.2465(5) .054(2) Uani
C24 0.4194(6) -0.2257(7) 0.2250(6) .072(2) Uani
C25 0.4151(6) -0.2969(6) 0.2965(6) .070(2) Uani
C26 0.2884(7) -0.3690(6) 0.3109(5) .069(2) Uani
C27 0.2154(6) -0.2949(6) 0.3317(5) .059(2) Uani
C28 -0.0221(5) -0.2308(5) 0.2808(4) .0410(10) Uani
C29 -0.1060(6) -0.1708(6) 0.3084(5) .058(2) Uani
C30 -0.2342(6) -0.2571(7) 0.3081(6) .073(2) Uani
C31 -0.2778(6) -0.3376(7) 0.2191(5) .074(2) Uani
C32 -0.1952(6) -0.3983(6) 0.1921(5) .073(2) Uani
C33 -0.0686(6) -0.3112(6) 0.1907(5) .066(2) Uani
C34 0.2765(5) 0.1970(5) 0.0316(4) .0410(10) Uani
C35 0.4011(5) 0.2414(5) 0.0802(5) .056(2) Uani
C36 0.4752(7) 0.3673(7) 0.0751(6) .081(3) Uani
C37 0.4099(7) 0.4451(6) 0.1063(5) .075(2) Uani
C38 0.2917(7) 0.4035(6) 0.0538(5) .072(2) Uani
C39 0.2141(6) 0.2781(6) 0.0621(5) .061(2) Uani
C40 0.2729(5) -0.0386(5) -0.0078(4) .0370(10) Uani
C41 0.2131(6) -0.1676(5) 0.0000(4) .051(2) Uani
C42 0.2896(6) -0.2330(6) -0.0373(5) .062(2) Uani
C43 0.3098(7) -0.2216(7) -0.1335(5) .069(2) Uani
C44 0.3656(6) -0.0954(7) -0.1447(5) .067(2) Uani
C45 0.2920(6) -0.0271(6) -0.1056(4) .058(2) Uani
Au2 0.000 -0.500 0.000 .07260(10) Uani
C4 0.0203(9) -0.5557(8) 0.1096(7) .093(3) Uani
N1 0.0333(9) -0.5851(9) 0.1737(7) .147(4) Uani
Au3 0.500 0.000 0.500 .07730(10) Uani
C5 0.6236(9) -0.0053(8) 0.4175(7) .090(3) Uani
N2 0.6932(9) -0.0091(8) 0.3712(7) .118(3) Uani
H1a 0.079 0.043 0.428 .044 Uiso
H1b 0.206 0.100 0.477 .044 Uiso
H2a 0.133 -0.106 0.433 .047 Uiso
H2b 0.260 -0.039 0.407 .047 Uiso
H3a 0.032 -0.083 -0.050 .053 Uiso
H3b 0.065 0.042 -0.069 .053 Uiso
H10 0.364 0.272 0.446 .049 Uiso
H11a 0.443 0.172 0.296 .076 Uiso
H11b 0.424 0.125 0.385 .076 Uiso
H12a 0.627 0.228 0.372 .096 Uiso
H12b 0.585 0.284 0.456 .096 Uiso
H13a 0.619 0.367 0.297 .087 Uiso
H13b 0.697 0.429 0.386 .087 Uiso
H14a 0.565 0.514 0.357 .089 Uiso
H14b 0.545 0.468 0.447 .089 Uiso
H15a 0.402 0.356 0.287 .073 Uiso
H15b 0.361 0.413 0.371 .073 Uiso
H16 0.155 0.312 0.329 .050 Uiso
H17a -0.041 0.115 0.352 .065 Uiso
H17b -0.010 0.153 0.261 .065 Uiso
H18a -0.166 0.202 0.316 .082 Uiso
H18b -0.059 0.310 0.300 .082 Uiso
H19a -0.112 0.247 0.466 .085 Uiso
H19b -0.120 0.356 0.437 .085 Uiso
H20a 0.052 0.407 0.530 .078 Uiso
H20b 0.083 0.442 0.438 .078 Uiso
H21a 0.100 0.247 0.492 .065 Uiso
H21b 0.207 0.355 0.477 .065 Uiso
H22 0.182 -0.273 0.207 .050 Uiso
H23a 0.386 -0.094 0.299 .064 Uiso
H23b 0.350 -0.109 0.198 .064 Uiso
H24a 0.500 -0.178 0.220 .087 Uiso
H24b 0.387 -0.277 0.170 .087 Uiso
H25a 0.453 -0.246 0.351 .084 Uiso
H25b 0.455 -0.347 0.279 .084 Uiso
H26a 0.289 -0.408 0.359 .083 Uiso
H26b 0.253 -0.425 0.258 .083 Uiso
H27a 0.246 -0.245 0.388 .071 Uiso
H27b 0.135 -0.345 0.335 .071 Uiso
H28 -0.020 -0.276 0.325 .049 Uiso
H29a -0.104 -0.120 0.268 .070 Uiso
H29b -0.080 -0.127 0.367 .070 Uiso
H30a -0.284 -0.215 0.320 .087 Uiso
H30b -0.238 -0.302 0.353 .087 Uiso
H31a -0.282 -0.294 0.175 .089 Uiso
H31b -0.355 -0.394 0.223 .089 Uiso
H32a -0.222 -0.444 0.134 .087 Uiso
H32b -0.196 -0.447 0.233 .087 Uiso
H33a -0.067 -0.265 0.147 .080 Uiso
H33b -0.018 -0.352 0.176 .080 Uiso
H34 0.282 0.196 -0.031 .050 Uiso
H35a 0.441 0.194 0.054 .067 Uiso
H35b 0.393 0.235 0.141 .067 Uiso
H36a 0.492 0.373 0.015 .097 Uiso
H36b 0.548 0.392 0.112 .097 Uiso
H37a 0.456 0.522 0.099 .090 Uiso
H37b 0.398 0.444 0.168 .090 Uiso
H38a 0.304 0.407 -0.007 .086 Uiso
H38b 0.252 0.453 0.075 .086 Uiso
H39a 0.141 0.254 0.026 .073 Uiso
H39b 0.198 0.275 0.123 .073 Uiso
H40 0.350 -0.005 0.023 .045 Uiso
H41a 0.137 -0.201 -0.033 .061 Uiso
H41b 0.204 -0.174 0.061 .061 Uiso
H42a 0.250 -0.313 -0.034 .075 Uiso
H42b 0.364 -0.202 -0.003 .075 Uiso
H43a 0.235 -0.258 -0.168 .083 Uiso
H43b 0.361 -0.259 -0.154 .083 Uiso
H44a 0.370 -0.092 -0.206 .081 Uiso
H44b 0.443 -0.061 -0.115 .081 Uiso
H45a 0.217 -0.057 -0.139 .070 Uiso
H45b 0.333 0.053 -0.109 .070 Uiso

loop_
_geom_angle_atom_site_label_1
_geom_angle_atom_site_label_2
_geom_angle_atom_site_label_3
_geom_angle_site_symmetry_1
_geom_angle_site_symmetry_2
_geom_angle_site_symmetry_3
_geom_angle
_geom_angle_publ_flag
P1 Au1 P2 1 1 1 87.40(10) yes
P1 Au1 P3 1 1 1 136.90(10) yes
P2 Au1 P3 1 1 1 135.30(10) yes
Au1 P1 C1 1 1 1 103.9(2) yes
Au1 P1 C16 1 1 1 118.0(2) yes
Au1 P1 C10 1 1 1 119.2(2) yes
C1 P1 C10 1 1 1 103.3(3) yes
C1 P1 C16 1 1 1 103.5(3) yes
C10 P1 C16 1 1 1 106.6(3) yes
Au1 P2 C2 1 1 1 103.9(2) yes
Au1 P2 C22 1 1 1 117.8(2) yes
Au1 P2 C28 1 1 1 119.4(2) yes
C2 P2 C22 1 1 1 103.6(3) yes
C2 P2 C28 1 1 1 104.9(3) yes
C22 P2 C28 1 1 1 105.4(3) yes
Au1 P3 C3 1 1 1 116.4(2) yes
Au1 P3 C34 1 1 1 113.6(2) yes
Au1 P3 C40 1 1 1 112.3(2) yes
C3 P3 C34 1 1 1 105.2(3) yes
C3 P3 C40 1 1 1 103.5(3) yes
C34 P3 C40 1 1 1 104.7(3) yes
P1 C1 C2 1 1 1 114.8(4) yes
P2 C2 C1 1 1 1 116.0(4) yes
P3 C3 C3 1 1 2 114.3(4) yes
P1 C1 H1a 1 1 1 108.1 no
P1 C1 H1b 1 1 1 108.1 no
P2 C2 H2a 1 1 1 107.8 no
P2 C2 H2b 1 1 1 107.8 no
P3 C3 H3a 1 1 1 108.3 no
P3 C3 H3b 1 1 1 108.3 no
P1 C10 C11 1 1 1 110.4(4) no
P1 C10 C15 1 1 1 113.3(4) no
P1 C10 H10 1 1 1 106.2 no
P1 C16 C17 1 1 1 110.7(4) no
P1 C16 C21 1 1 1 114.2(4) no
P1 C16 H16 1 1 1 105.7 no
P2 C22 C23 1 1 1 111.8(4) no
P2 C22 C27 1 1 1 115.1(4) no
P2 C22 H22 1 1 1 104.0 no
P2 C28 C29 1 1 1 113.2(4) no
P2 C28 C33 1 1 1 111.5(4) no
P2 C28 H28 1 1 1 105.6 no
P3 C34 C35 1 1 1 109.0(4) no
P3 C34 C35 1 1 1 109.0(4) no
P3 C34 H34 1 1 1 108.1 no
P3 C40 C41 1 1 1 111.2(4) no
P3 C40 C45 1 1 1 114.9(4) no
P3 C40 H40 1 1 1 104.6 no
Au2 C4 N1 1 1 1 178.3 no
Au3 C5 N2 1 1 1 179.4 no
H1a C1 C2 1 1 1 108.1 no
H1b C1 C2 1 1 1 108.1 no
H1b C1 H1a 1 1 1 109.5 no
H2a C2 C1 1 1 1 107.8 no
H2b C2 C1 1 1 1 107.8 no
H2b C2 H2a 1 1 1 109.5 no
H3a C3 C3 1 1 2 108.3 no
H3b C3 C3 1 1 2 108.3 no
H3b C3 H3a 1 1 1 109.5 no
C15 C10 C11 1 1 1 109.6(5) no
H10 C10 C11 1 1 1 110.2 no
H10 C10 C15 1 1 1 107.1 no
C12 C11 C10 1 1 1 112.4(6) no
H11a C11 C10 1 1 1 108.7 no
H11b C11 C10 1 1 1 108.7 no
H11a C11 C12 1 1 1 108.7 no
H11b C11 C12 1 1 1 108.7 no
H11b C11 H11a 1 1 1 109.5 no
C13 C12 C11 1 1 1 111.4(7) no
H12a C12 C11 1 1 1 109.0 no
H12b C12 C11 1 1 1 109.0 no
H12a C12 C13 1 1 1 109.0 no
H12b C12 C13 1 1 1 109.0 no
H12b C12 H12a 1 1 1 109.5 no
C14 C13 C12 1 1 1 112.1(7) no
H13a C13 C12 1 1 1 108.8 no
H13b C13 C12 1 1 1 108.8 no
H13a C13 C14 1 1 1 108.8 no
H13b C13 C14 1 1 1 108.8 no
H13b C13 H13a 1 1 1 109.5 no
C15 C14 C13 1 1 1 111.7(6) no
H14a C14 C13 1 1 1 108.9 no
H14b C14 C13 1 1 1 108.9 no
H14a C14 C15 1 1 1 108.9 no
H14b C14 C15 1 1 1 108.9 no
H14b C14 H14a 1 1 1 109.5 no
C14 C15 C10 1 1 1 112.1(6) no
H15a C15 C10 1 1 1 108.8 no
H15b C15 C10 1 1 1 108.8 no
H15a C15 C14 1 1 1 108.8 no
H15b C15 C14 1 1 1 108.8 no
H15b C15 H15a 1 1 1 109.5 no
C21 C16 C17 1 1 1 110.8(5) no
H16 C16 C17 1 1 1 109.4 no
H16 C16 C21 1 1 1 105.5 no
C18 C17 C16 1 1 1 112.7(6) no
H17a C17 C16 1 1 1 108.7 no
H17b C17 C16 1 1 1 108.7 no
H17a C17 C18 1 1 1 108.7 no
H17b C17 C18 1 1 1 108.7 no
H17b C17 H17a 1 1 1 109.5 no
C19 C18 C17 1 1 1 111.2(6) no
H18a C18 C17 1 1 1 109.0 no
H18b C18 C17 1 1 1 109.0 no
H18a C18 C19 1 1 1 109.0 no
H18b C18 C19 1 1 1 109.1 no
H18b C18 H18a 1 1 1 109.5 no
C20 C19 C18 1 1 1 111.6(7) no
H19a C19 C18 1 1 1 108.9 no
H19b C19 C18 1 1 1 108.9 no
H19a C19 C20 1 1 1 108.9 no
H19b C19 C20 1 1 1 108.9 no
H19b C19 H19a 1 1 1 109.5 no
C21 C20 C19 1 1 1 111.7(6) no
H20a C20 C19 1 1 1 108.9 no
H20b C20 C19 1 1 1 108.9 no
H20a C20 C21 1 1 1 108.9 no
H20b C20 C21 1 1 1 108.9 no
H20b C20 H20a 1 1 1 109.5 no
C20 C21 C16 1 1 1 111.3(6) no
H21a C21 C16 1 1 1 109.0 no
H21b C21 C16 1 1 1 109.0 no
H21a C21 C20 1 1 1 109.0 no
H21b C21 C20 1 1 1 109.0 no
H21b C21 H21a 1 1 1 109.5 no
C27 C22 C23 1 1 1 110.4(5) no
H22 C22 C23 1 1 1 109.4 no
H22 C22 C27 1 1 1 105.7 no
C24 C23 C22 1 1 1 111.4(6) no
H23a C23 C22 1 1 1 109.0 no
H23b C23 C22 1 1 1 109.0 no
H23a C23 C24 1 1 1 109.0 no
H23b C23 C24 1 1 1 109.0 no
H23b C23 H23a 1 1 1 109.5 no
C25 C24 C23 1 1 1 111.6(6) no
H24a C24 C23 1 1 1 108.9 no
H24b C24 C23 1 1 1 108.9 no
H24a C24 C25 1 1 1 108.9 no
H24b C24 C25 1 1 1 108.9 no
H24b C24 H24a 1 1 1 109.5 no
C26 C25 C24 1 1 1 111.1(7) no
H25a C25 C24 1 1 1 109.1 no
H25b C25 C24 1 1 1 109.1 no
H25a C25 C26 1 1 1 109.1 no
H25b C25 C26 1 1 1 109.1 no
H25b C25 H25a 1 1 1 109.5 no
C27 C26 C25 1 1 1 112.0(6) no
H26a C26 C25 1 1 1 108.8 no
H26b C26 C25 1 1 1 108.8 no
H26a C26 C27 1 1 1 108.8 no
H26b C26 C27 1 1 1 108.8 no
H26b C26 H26a 1 1 1 109.5 no
C26 C27 C22 1 1 1 112.1(6) no
H27a C27 C22 1 1 1 108.8 no
H27b C27 C22 1 1 1 108.8 no
H27a C27 C26 1 1 1 108.8 no
H27b C27 C26 1 1 1 108.8 no
H27b C27 H27a 1 1 1 109.5 no
C33 C28 C29 1 1 1 109.9(5) no
H28 C28 C29 1 1 1 107.3 no
H28 C28 C33 1 1 1 109.2 no
C30 C29 C28 1 1 1 112.5(6) no
H29a C29 C28 1 1 1 108.7 no
H29b C29 C28 1 1 1 108.7 no
H29a C29 C30 1 1 1 108.7 no
H29b C29 C30 1 1 1 108.7 no
H29b C29 H29a 1 1 1 109.5 no
C31 C30 C29 1 1 1 111.5(6) no
H30a C30 C29 1 1 1 109.0 no
H30b C30 C29 1 1 1 109.0 no
H30a C30 C31 1 1 1 109.0 no
H30b C30 C31 1 1 1 109.0 no
H30b C30 H30a 1 1 1 109.5 no
C32 C31 C30 1 1 1 111.3(7) no
H31a C31 C30 1 1 1 109.0 no
H31b C31 C30 1 1 1 109.0 no
H31a C31 C32 1 1 1 109.0 no
H31b C31 C32 1 1 1 109.0 no
H31b C31 H31a 1 1 1 109.5 no
C33 C32 C31 1 1 1 111.2(6) no
H32a C32 C31 1 1 1 109.0 no
H32b C32 C31 1 1 1 109.0 no
H32a C32 C33 1 1 1 109.0 no
H32b C32 C33 1 1 1 109.0 no
H32b C32 H32a 1 1 1 109.5 no
C32 C33 C28 1 1 1 111.6(6) no
H33a C33 C28 1 1 1 108.9 no
H33b C33 C28 1 1 1 108.9 no
H33a C33 C32 1 1 1 108.9 no
H33b C33 C32 1 1 1 108.9 no
H33b C33 H33a 1 1 1 109.5 no
C39 C34 C35 1 1 1 110.8(5) no
H34 C34 C35 1 1 1 110.0 no
H34 C34 C39 1 1 1 106.2 no
C36 C35 C34 1 1 1 113.0(6) no
H35a C35 C34 1 1 1 108.6 no
H35b C35 C34 1 1 1 108.6 no
H35a C35 C36 1 1 1 108.6 no
H35b C35 C36 1 1 1 108.6 no
H35b C35 H35a 1 1 1 109.5 no
C37 C36 C35 1 1 1 111.2(7) no
H36a C36 C35 1 1 1 109.0 no
H36b C36 C35 1 1 1 109.0 no
H36a C36 C37 1 1 1 109.0 no
H36b C36 C37 1 1 1 109.0 no
H36b C36 H36a 1 1 1 109.5 no
C38 C37 C36 1 1 1 110.5(7) no
H37a C37 C36 1 1 1 109.2 no
H37b C37 C36 1 1 1 109.2 no
H37a C37 C38 1 1 1 109.2 no
H37b C37 C38 1 1 1 109.2 no
H37b C37 H37a 1 1 1 109.5 no
C39 C38 C37 1 1 1 111.5(7) no
H38a C38 C37 1 1 1 109.0 no
H38b C38 C37 1 1 1 109.0 no
H38a C38 C39 1 1 1 109.0 no
H38b C38 C39 1 1 1 109.0 no
H38b C38 H38a 1 1 1 109.5 no
C38 C39 C34 1 1 1 110.8(6) no
H39a C39 C34 1 1 1 109.1 no
H39b C39 C34 1 1 1 109.1 no
H39a C39 C38 1 1 1 109.1 no
H39b C39 C38 1 1 1 109.1 no
H39b C39 H39a 1 1 1 109.5 no
C45 C40 C41 1 1 1 110.0(5) no
H40 C40 C41 1 1 1 110.0 no
H40 C40 C45 1 1 1 105.9 no
C42 C41 C40 1 1 1 110.0(5) no
H41a C41 C40 1 1 1 109.3 no
H41b C41 C40 1 1 1 109.3 no
H41a C41 C42 1 1 1 109.3 no
H41b C41 C42 1 1 1 109.3 no
H41b C41 H41a 1 1 1 109.5 no
C43 C42 C41 1 1 1 110.8(6) no
H42a C42 C41 1 1 1 109.1 no
H42b C42 C41 1 1 1 109.1 no
H42a C42 C43 1 1 1 109.1 no
H42b C42 C43 1 1 1 109.1 no
H42b C42 H42a 1 1 1 109.5 no
C44 C43 C42 1 1 1 111.9(6) no
H43a C43 C42 1 1 1 108.9 no
H43b C43 C42 1 1 1 108.9 no
H43a C43 C44 1 1 1 108.8 no
H43b C43 C44 1 1 1 108.8 no
H43b C43 H43a 1 1 1 109.5 no
C45 C44 C43 1 1 1 111.3(6) no
H44a C44 C43 1 1 1 109.0 no
H44b C44 C43 1 1 1 109.0 no
H44a C44 C45 1 1 1 109.0 no
H44b C44 C45 1 1 1 109.0 no
H44b C44 H44a 1 1 1 109.5 no
C44 C45 C40 1 1 1 111.0(6) no
H45a C45 C40 1 1 1 109.1 no
H45b C45 C40 1 1 1 109.1 no
H45a C45 C44 1 1 1 109.1 no
H45b C45 C44 1 1 1 109.1 no
H45b C45 H45a 1 1 1 109.5 no

loop_
_geom_bond_atom_site_label_1
_geom_bond_atom_site_label_2
_geom_bond_site_symmetry_1
_geom_bond_site_symmetry_2
_geom_bond_distance
_geom_bond_publ_flag
Au1 P1 1 1 2.440(2) yes
Au1 P2 1 1 2.422(2) yes
Au1 P3 1 1 2.3180(10) yes
P1 C1 1 1 1.849(6) yes
P1 C10 1 1 1.851(6) yes
P1 C16 1 1 1.846(6) yes
P2 C2 1 1 1.839(6) yes
P2 C22 1 1 1.847(6) yes
P2 C28 1 1 1.833(6) yes
P3 C3 1 1 1.846(6) yes
P3 C34 1 1 1.846(6) yes
P3 C40 1 1 1.844(6) yes
C1 C2 1 1 1.531(8) yes
C3 C3 1 2 1.502(8) yes
C1 H1a 1 1 0.950 no
C1 H1b 1 1 0.950 no
C2 H2a 1 1 0.950 no
C2 H2b 1 1 0.950 no
C3 H3a 1 1 0.950 no
C3 H3b 1 1 0.950 no
C10 C11 1 1 1.525(9) no
C10 C15 1 1 1.526(9) no
C10 H10 1 1 0.950 no
C11 C12 1 1 1.528(11) no
C11 H11a 1 1 0.950 no
C11 H11b 1 1 0.950 no
C12 C13 1 1 1.490(12) no
C12 H12a 1 1 0.950 no
C12 H12b 1 1 0.950 no
C13 C14 1 1 1.497(11) no
C13 H13a 1 1 0.950 no
C13 H13b 1 1 0.950 no
C14 C15 1 1 1.531(11) no
C14 H14a 1 1 0.950 no
C14 H14b 1 1 0.950 no
C15 H15a 1 1 0.950 no
C15 H15b 1 1 0.950 no
C16 C17 1 1 1.530(9) no
C16 C21 1 1 1.527(9) no
C16 H16 1 1 0.950 no
C17 C18 1 1 1.518(10) no
C17 H17a 1 1 0.950 no
C17 H17b 1 1 0.950 no
C18 C19 1 1 1.515(12) no
C18 H18a 1 1 0.950 no
C18 H18b 1 1 0.950 no
C19 C20 1 1 1.516(11) no
C19 H19a 1 1 0.950 no
C19 H19b 1 1 0.950 no
C20 C21 1 1 1.523(10) no
C20 H20a 1 1 0.950 no
C20 H20b 1 1 0.950 no
C21 H21a 1 1 0.950 no
C21 H21b 1 1 0.950 no
C22 C23 1 1 1.530(9) no
C22 C27 1 1 1.532(9) no
C22 H22 1 1 0.950 no
C23 C24 1 1 1.524(11) no
C23 H23a 1 1 0.950 no
C23 H23b 1 1 0.950 no
C24 C25 1 1 1.507(11) no
C24 H24a 1 1 0.950 no
C24 H24b 1 1 0.950 no
C25 C26 1 1 1.508(11) no
C25 H25a 1 1 0.950 no
C25 H25b 1 1 0.950 no
C26 C27 1 1 1.521(11) no
C26 H26a 1 1 0.950 no
C26 H26b 1 1 0.950 no
C27 H27a 1 1 0.950 no
C27 H27b 1 1 0.950 no
C28 C29 1 1 1.515(9) no
C28 C33 1 1 1.527(9) no
C28 H28 1 1 0.950 no
C29 C30 1 1 1.529(10) no
C29 H29a 1 1 0.950 no
C29 H29b 1 1 0.950 no
C30 C31 1 1 1.511(11) no
C30 H30a 1 1 0.950 no
C30 H30b 1 1 0.950 no
C31 C32 1 1 1.506(11) no
C31 H31a 1 1 0.950 no
C31 H31b 1 1 0.950 no
C32 C33 1 1 1.520(11) no
C32 H32a 1 1 0.950 no
C32 H32b 1 1 0.950 no
C33 H33a 1 1 0.950 no
C33 H33b 1 1 0.950 no
C34 C35 1 1 1.533(9) no
C34 C39 1 1 1.514(9) no
C34 H34 1 1 0.950 no
C35 C36 1 1 1.517(11) no
C35 H35a 1 1 0.950 no
C35 H35b 1 1 0.950 no
C36 C37 1 1 1.511(12) no
C36 H36a 1 1 0.950 no
C36 H36b 1 1 0.950 no
C37 C38 1 1 1.496(11) no
C37 H37a 1 1 0.950 no
C37 H37b 1 1 0.950 no
C38 C39 1 1 1.533(11) no
C38 H38a 1 1 0.950 no
C38 H38b 1 1 0.950 no
C39 H39a 1 1 0.950 no
C39 H39b 1 1 0.950 no
C40 C41 1 1 1.537(9) no
C40 C45 1 1 1.533(9) no
C40 H40 1 1 0.950 no
C41 C42 1 1 1.527(10) no
C41 H41a 1 1 0.950 no
C41 H41b 1 1 0.950 no
C42 C43 1 1 1.512(11) no
C42 H42a 1 1 0.950 no
C42 H42b 1 1 0.950 no
C43 C44 1 1 1.516(11) no
C43 H43a 1 1 0.950 no
C43 H43b 1 1 0.950 no
C44 C45 1 1 1.531(10) no
C44 H44a 1 1 0.950 no
C44 H44b 1 1 0.950 no
C45 H45a 1 1 0.950 no
C45 H45b 1 1 0.950 no
C4 N1 1 1 1.128(15) no
C5 N2 1 1 1.124(15) no
Au2 C4 1 1 1.957 no
Au3 C5 1 1 1.994 no
